data_7051981
loop_
_publ_author_name
'Cordoneanu, Adina'
'Drewitt, Mark J.'
'Bavarian, Neda'
'Baird, Michael C.'

_publ_section_title
;
 Synthesis and characterization of weakly coordinating anion salts of a
 new, stable carbocationic reagent, the dibenzosuberenyl
 (dibenzotropylium) ion
;
_journal_issue 11
_journal_name_full 'New Journal of Chemistry'
_journal_page_first 1890
_journal_paper_doi 10.1039/b804868a
_journal_volume 32
_journal_year 2008
_chemical_formula_sum 'C51 H14 B2 F30 O2'
_chemical_formula_weight 1250.24
_chemical_name_systematic
;
?
;
_space_group_IT_number 2
_symmetry_cell_setting triclinic
_symmetry_space_group_name_Hall '-P 1'
_symmetry_space_group_name_H-M 'P -1'
_atom_sites_solution_hydrogens geom
_atom_sites_solution_primary direct
_atom_sites_solution_secondary difmap
_audit_creation_method SHELXL-97
_cell_angle_alpha 81.676(7)
_cell_angle_beta 82.635(8)
_cell_angle_gamma 76.977(8)
_cell_formula_units_Z 2
_cell_length_a 12.512(5)
_cell_length_b 13.248(6)
_cell_length_c 14.052(6)
_cell_measurement_temperature 180(2)
_cell_volume 2234.4(17)
_computing_cell_refinement 'Bruker SMART'
_computing_data_collection 'Bruker SMART'
_computing_data_reduction 'Bruker SHELXTL'
_computing_molecular_graphics 'Bruker SHELXTL'
_computing_publication_material 'Bruker SHELXTL'
_computing_structure_refinement 'SHELXL-97 (Sheldrick, 1997)'
_computing_structure_solution 'SHELXS-97 (Sheldrick, 1990)'
_diffrn_ambient_temperature 180(2)
_diffrn_measured_fraction_theta_full 0.992
_diffrn_measured_fraction_theta_max 0.992
_diffrn_measurement_device_type 'CCD area detector'
_diffrn_measurement_method 'phi and omega scans'
_diffrn_radiation_monochromator graphite
_diffrn_radiation_source 'fine-focus sealed tube'
_diffrn_radiation_type MoK\a
_diffrn_radiation_wavelength 0.71073
_diffrn_reflns_av_R_equivalents 0.0927
_diffrn_reflns_av_sigmaI/netI 0.4395
_diffrn_reflns_limit_h_max 15
_diffrn_reflns_limit_h_min -15
_diffrn_reflns_limit_k_max 16
_diffrn_reflns_limit_k_min -16
_diffrn_reflns_limit_l_max 15
_diffrn_reflns_limit_l_min -17
_diffrn_reflns_number 14087
_diffrn_reflns_theta_full 26.00
_diffrn_reflns_theta_max 26.00
_diffrn_reflns_theta_min 1.47
_exptl_absorpt_coefficient_mu 0.199
_exptl_absorpt_correction_T_max 1.000
_exptl_absorpt_correction_T_min 0.876
_exptl_absorpt_correction_type 'Empirical (Bruker SADABS)'
_exptl_crystal_colour pink
_exptl_crystal_density_diffrn 1.858
_exptl_crystal_density_method 'not measured'
_exptl_crystal_description block
_exptl_crystal_F_000 1232
_exptl_crystal_size_max 0.10
_exptl_crystal_size_mid 0.10
_exptl_crystal_size_min 0.08
_refine_diff_density_max 0.281
_refine_diff_density_min -0.260
_refine_diff_density_rms 0.065
_refine_ls_extinction_method none
_refine_ls_goodness_of_fit_ref 0.723
_refine_ls_hydrogen_treatment mixed
_refine_ls_matrix_type full
_refine_ls_number_parameters 796
_refine_ls_number_reflns 8721
_refine_ls_number_restraints 1
_refine_ls_restrained_S_all 0.722
_refine_ls_R_factor_all 0.2552
_refine_ls_R_factor_gt 0.0672
_refine_ls_shift/su_max 0.000
_refine_ls_shift/su_mean 0.000
_refine_ls_structure_factor_coef Fsqd
_refine_ls_weighting_details 'calc w=1/[\s^2^(Fo^2^)+(0.0207P)^2^+0.0000P] where P=(Fo^2^+2Fc^2^)/3'
_refine_ls_weighting_scheme calc
_refine_ls_wR_factor_gt 0.0821
_refine_ls_wR_factor_ref 0.1069
_reflns_number_gt 2251
_reflns_number_total 8721
_reflns_threshold_expression >2sigma(I)
_cod_data_source_file b804868a.txt
_cod_data_source_block aw44
_cod_depositor_comments
;
The following automatic conversions were performed:
'_symmetry_cell_setting' value 'Triclinic' changed to 'triclinic'
according to '/home/saulius/struct/CIF-dictionaries/cif_core.dic'
dictionary named 'cif_core.dic' version 2.4.1 from 2010-06-29.

Automatic conversion script
Id: cif_fix_enum 1527 2010-12-29 10:47:43Z saulius 
;
_cod_original_cell_volume 2234.4(16)
_cod_original_sg_symbol_H-M P-1
_cod_database_code 7051981

loop_
_symmetry_equiv_pos_as_xyz
'x, y, z'
'-x, -y, -z'

loop_
_atom_site_label
_atom_site_type_symbol
_atom_site_fract_x
_atom_site_fract_y
_atom_site_fract_z
_atom_site_U_iso_or_equiv
_atom_site_adp_type
_atom_site_occupancy
_atom_site_symmetry_multiplicity
_atom_site_calc_flag
_atom_site_refinement_flags
_atom_site_disorder_assembly
_atom_site_disorder_group
B1 B 0.8151(6) -0.0290(6) -0.1930(5) 0.031(2) Uani 1 1 d . . .
B2 B 1.1065(6) 0.1436(6) -0.3092(6) 0.033(2) Uani 1 1 d . . .
O1 O 0.8776(4) 0.0387(3) -0.2714(3) 0.0335(12) Uani 1 1 d D . .
H1A H 0.824(4) 0.090(4) -0.308(4) 0.07(3) Uiso 1 1 d D . .
O2 O 1.0120(4) 0.1287(4) -0.2368(3) 0.0347(13) Uani 1 1 d D . .
H2A H 0.989(4) 0.171(4) -0.182(3) 0.05(2) Uiso 1 1 d D . .
H2B H 0.954(5) 0.097(4) -0.250(4) 0.050 Uiso 1 1 d . . .
C1 C 0.3692(5) 0.5767(5) 0.3023(5) 0.0357(19) Uani 1 1 d . . .
H1B H 0.3051 0.6153 0.3347 0.043 Uiso 1 1 calc R . .
C2 C 0.4653(6) 0.5794(5) 0.3414(5) 0.0373(19) Uani 1 1 d . . .
C3 C 0.4490(6) 0.6408(5) 0.4175(5) 0.048(2) Uani 1 1 d . . .
H3A H 0.3769 0.6770 0.4375 0.058 Uiso 1 1 calc R . .
C4 C 0.5362(7) 0.6491(6) 0.4631(6) 0.052(2) Uani 1 1 d . . .
H4 H 0.525(4) 0.707(4) 0.514(4) 0.07(2) Uiso 1 1 d . . .
C5 C 0.6398(7) 0.5935(6) 0.4349(6) 0.056(3) Uani 1 1 d . . .
H5 H 0.706(4) 0.586(4) 0.470(4) 0.050 Uiso 1 1 d . . .
C6 C 0.6600(7) 0.5334(6) 0.3610(5) 0.043(2) Uani 1 1 d . . .
H6 H 0.734(4) 0.489(4) 0.344(4) 0.05(2) Uiso 1 1 d . . .
C7 C 0.5712(6) 0.5258(5) 0.3102(5) 0.040(2) Uani 1 1 d . . .
C8 C 0.6017(6) 0.4651(5) 0.2323(5) 0.047(2) Uani 1 1 d . . .
H8A H 0.6777 0.4335 0.2227 0.056 Uiso 1 1 calc R . .
C9 C 0.5382(6) 0.4465(5) 0.1706(5) 0.042(2) Uani 1 1 d . . .
H9A H 0.5782 0.4056 0.1223 0.050 Uiso 1 1 calc R . .
C10 C 0.4242(6) 0.4746(5) 0.1619(5) 0.0316(18) Uani 1 1 d . . .
C11 C 0.3865(6) 0.4410(5) 0.0855(5) 0.036(2) Uani 1 1 d . . .
H11 H 0.446(4) 0.396(4) 0.041(4) 0.05(2) Uiso 1 1 d . . .
C12 C 0.2780(7) 0.4585(5) 0.0738(5) 0.053(2) Uani 1 1 d . . .
H12A H 0.2544 0.4353 0.0207 0.064 Uiso 1 1 calc R . .
C13 C 0.2014(6) 0.5111(5) 0.1403(6) 0.048(2) Uani 1 1 d . . .
H13A H 0.1251 0.5214 0.1332 0.057 Uiso 1 1 calc R . .
C14 C 0.2322(7) 0.5470(6) 0.2134(5) 0.046(2) Uani 1 1 d . . .
H14 H 0.180(5) 0.600(4) 0.259(4) 0.07(2) Uiso 1 1 d . . .
C15 C 0.3456(6) 0.5310(5) 0.2276(5) 0.0352(19) Uani 1 1 d . . .
C16 C 0.7259(5) -0.0625(5) -0.2489(4) 0.0267(17) Uani 1 1 d . . .
C17 C 0.6637(6) 0.0060(5) -0.3121(5) 0.0374(19) Uani 1 1 d . . .
C18 C 0.5850(6) -0.0139(7) -0.3634(5) 0.042(2) Uani 1 1 d . . .
C19 C 0.5641(6) -0.1138(7) -0.3451(5) 0.043(2) Uani 1 1 d . . .
C20 C 0.6214(6) -0.1838(6) -0.2838(5) 0.0353(19) Uani 1 1 d . . .
C21 C 0.7007(6) -0.1598(6) -0.2389(5) 0.0370(19) Uani 1 1 d . . .
C22 C 0.9133(5) -0.1202(5) -0.1548(5) 0.0289(18) Uani 1 1 d . . .
C23 C 0.9559(6) -0.1308(6) -0.0701(5) 0.0368(19) Uani 1 1 d . . .
C24 C 1.0406(6) -0.2069(6) -0.0409(5) 0.040(2) Uani 1 1 d . . .
C25 C 1.0894(6) -0.2784(6) -0.1016(6) 0.041(2) Uani 1 1 d . . .
C26 C 1.0519(6) -0.2704(5) -0.1882(5) 0.0371(19) Uani 1 1 d . . .
C27 C 0.9684(6) -0.1928(5) -0.2143(5) 0.0330(19) Uani 1 1 d . . .
C28 C 0.7403(5) 0.0428(5) -0.1126(5) 0.0291(18) Uani 1 1 d . . .
C29 C 0.7199(5) 0.1488(5) -0.1135(5) 0.0356(19) Uani 1 1 d . . .
C30 C 0.6509(5) 0.2026(5) -0.0477(5) 0.0348(19) Uani 1 1 d . . .
C31 C 0.5970(5) 0.1506(5) 0.0252(5) 0.0317(18) Uani 1 1 d . . .
C32 C 0.6120(5) 0.0469(6) 0.0322(5) 0.0318(18) Uani 1 1 d . . .
C33 C 0.6800(6) -0.0025(5) -0.0370(5) 0.0368(19) Uani 1 1 d . . .
C34 C 1.0705(6) 0.2288(5) -0.4030(5) 0.0295(17) Uani 1 1 d . . .
C35 C 1.1505(5) 0.2574(5) -0.4752(5) 0.0346(19) Uani 1 1 d . . .
C36 C 1.1274(6) 0.3300(6) -0.5499(5) 0.044(2) Uani 1 1 d . . .
C37 C 1.0252(7) 0.3841(6) -0.5599(5) 0.043(2) Uani 1 1 d . . .
C38 C 0.9399(6) 0.3606(5) -0.4901(5) 0.0389(19) Uani 1 1 d . . .
C39 C 0.9689(6) 0.2849(5) -0.4167(5) 0.0344(19) Uani 1 1 d . . .
C40 C 1.1869(6) 0.1961(5) -0.2579(5) 0.0341(18) Uani 1 1 d . . .
C41 C 1.1428(6) 0.2785(5) -0.2064(5) 0.0353(19) Uani 1 1 d . . .
C42 C 1.2011(6) 0.3255(5) -0.1566(5) 0.039(2) Uani 1 1 d . . .
C43 C 1.3121(7) 0.2906(6) -0.1590(5) 0.049(2) Uani 1 1 d . . .
C44 C 1.3626(6) 0.2129(6) -0.2122(5) 0.0358(19) Uani 1 1 d . . .
C45 C 1.2999(6) 0.1674(5) -0.2580(4) 0.0319(18) Uani 1 1 d . . .
C46 C 1.1565(5) 0.0274(5) -0.3370(5) 0.0283(17) Uani 1 1 d . . .
C47 C 1.2075(5) -0.0502(6) -0.2689(5) 0.0354(19) Uani 1 1 d . . .
C48 C 1.2506(5) -0.1497(6) -0.2846(6) 0.042(2) Uani 1 1 d . . .
C49 C 1.2401(6) -0.1809(6) -0.3709(6) 0.044(2) Uani 1 1 d . . .
C50 C 1.1863(6) -0.1096(6) -0.4380(5) 0.038(2) Uani 1 1 d . . .
C51 C 1.1507(5) -0.0090(5) -0.4204(5) 0.0302(18) Uani 1 1 d . . .
F17 F 0.6769(3) 0.1079(3) -0.3289(2) 0.0429(11) Uani 1 1 d . . .
F18 F 0.5345(3) 0.0600(3) -0.4271(3) 0.0613(13) Uani 1 1 d . . .
F19 F 0.4875(3) -0.1349(3) -0.3923(3) 0.0685(14) Uani 1 1 d . . .
F20 F 0.6000(3) -0.2801(3) -0.2682(2) 0.0538(12) Uani 1 1 d . . .
F21 F 0.7530(3) -0.2382(3) -0.1774(3) 0.0476(11) Uani 1 1 d . . .
F23 F 0.9110(3) -0.0633(3) -0.0036(2) 0.0473(11) Uani 1 1 d . . .
F24 F 1.0798(3) -0.2117(3) 0.0452(3) 0.0594(12) Uani 1 1 d . . .
F25 F 1.1754(3) -0.3551(3) -0.0742(3) 0.0651(13) Uani 1 1 d . . .
F26 F 1.1020(3) -0.3418(3) -0.2486(3) 0.0640(13) Uani 1 1 d . . .
F27 F 0.9390(3) -0.1885(3) -0.3043(3) 0.0481(11) Uani 1 1 d . . .
F29 F 0.7699(3) 0.2086(3) -0.1856(2) 0.0460(11) Uani 1 1 d . . .
F30 F 0.6359(3) 0.3065(3) -0.0521(3) 0.0585(12) Uani 1 1 d . . .
F31 F 0.5269(3) 0.2037(3) 0.0914(2) 0.0497(11) Uani 1 1 d . . .
F32 F 0.5577(3) -0.0055(3) 0.1042(2) 0.0461(11) Uani 1 1 d . . .
F33 F 0.6933(3) -0.1088(3) -0.0273(2) 0.0449(11) Uani 1 1 d . . .
F35 F 1.2547(3) 0.2060(3) -0.4701(2) 0.0465(11) Uani 1 1 d . . .
F36 F 1.2078(3) 0.3543(3) -0.6157(3) 0.0594(12) Uani 1 1 d . . .
F37 F 0.9995(3) 0.4603(3) -0.6325(3) 0.0633(13) Uani 1 1 d . . .
F38 F 0.8350(3) 0.4120(3) -0.4979(3) 0.0591(12) Uani 1 1 d . . .
F39 F 0.8792(3) 0.2661(3) -0.3536(2) 0.0416(10) Uani 1 1 d . . .
F41 F 1.0339(3) 0.3196(3) -0.2037(2) 0.0461(11) Uani 1 1 d . . .
F42 F 1.1500(3) 0.4054(3) -0.1068(3) 0.0629(13) Uani 1 1 d . . .
F43 F 1.3720(3) 0.3321(3) -0.1088(3) 0.0577(12) Uani 1 1 d . . .
F44 F 1.4724(3) 0.1800(3) -0.2167(2) 0.0525(12) Uani 1 1 d . . .
F45 F 1.3557(3) 0.0871(3) -0.3063(3) 0.0486(11) Uani 1 1 d . . .
F47 F 1.2178(3) -0.0237(3) -0.1815(3) 0.0473(11) Uani 1 1 d . . .
F48 F 1.3019(3) -0.2185(3) -0.2156(3) 0.0619(13) Uani 1 1 d . . .
F49 F 1.2818(3) -0.2808(3) -0.3861(3) 0.0588(13) Uani 1 1 d . . .
F50 F 1.1733(3) -0.1436(3) -0.5204(3) 0.0571(12) Uani 1 1 d . . .
F51 F 1.0978(3) 0.0538(3) -0.4922(2) 0.0482(11) Uani 1 1 d . . .

loop_
_atom_site_aniso_label
_atom_site_aniso_U_11
_atom_site_aniso_U_22
_atom_site_aniso_U_33
_atom_site_aniso_U_23
_atom_site_aniso_U_13
_atom_site_aniso_U_12
B1 0.049(6) 0.024(5) 0.026(5) 0.002(4) 0.001(4) -0.026(5)
B2 0.022(5) 0.034(6) 0.044(6) -0.016(5) -0.009(5) 0.001(4)
O1 0.035(3) 0.033(3) 0.036(3) -0.003(3) 0.001(3) -0.017(3)
O2 0.034(3) 0.047(3) 0.032(3) -0.017(3) 0.013(3) -0.029(3)
C1 0.043(5) 0.032(5) 0.026(5) -0.006(4) 0.003(4) 0.003(4)
C2 0.054(6) 0.031(5) 0.027(5) -0.002(4) -0.009(4) -0.008(4)
C3 0.059(6) 0.041(5) 0.040(5) 0.004(4) -0.009(5) -0.004(4)
C4 0.068(7) 0.036(6) 0.060(7) -0.011(5) -0.027(5) -0.013(5)
C5 0.069(7) 0.042(6) 0.063(7) 0.004(5) -0.042(6) -0.011(5)
C6 0.048(6) 0.044(6) 0.033(5) 0.003(4) -0.005(5) -0.003(5)
C7 0.041(5) 0.020(5) 0.053(6) 0.007(4) -0.008(5) 0.003(4)
C8 0.046(5) 0.032(5) 0.058(6) 0.001(4) 0.009(5) -0.010(4)
C9 0.047(6) 0.021(5) 0.056(6) -0.011(4) 0.005(4) -0.006(4)
C10 0.055(6) 0.014(4) 0.027(5) -0.001(3) -0.005(4) -0.009(4)
C11 0.040(5) 0.031(5) 0.038(6) -0.004(4) -0.002(4) -0.009(4)
C12 0.069(6) 0.038(5) 0.057(6) -0.020(4) -0.012(5) -0.007(5)
C13 0.041(5) 0.043(5) 0.064(6) -0.002(5) -0.018(5) -0.013(4)
C14 0.060(6) 0.040(6) 0.040(6) -0.008(4) -0.009(5) -0.013(5)
C15 0.044(5) 0.025(5) 0.035(5) 0.003(4) 0.006(4) -0.012(4)
C16 0.029(4) 0.026(5) 0.023(4) -0.002(4) 0.003(3) -0.006(4)
C17 0.041(5) 0.025(5) 0.046(5) 0.005(4) 0.000(4) -0.015(4)
C18 0.027(5) 0.071(7) 0.031(5) -0.011(5) -0.005(4) -0.009(5)
C19 0.042(5) 0.065(7) 0.032(5) -0.016(5) 0.002(4) -0.029(5)
C20 0.038(5) 0.040(6) 0.031(5) -0.001(4) 0.004(4) -0.022(4)
C21 0.039(5) 0.038(6) 0.031(5) -0.002(4) 0.005(4) -0.007(4)
C22 0.032(5) 0.019(4) 0.040(5) -0.004(4) -0.002(4) -0.014(4)
C23 0.032(5) 0.051(6) 0.033(5) -0.008(4) 0.000(4) -0.022(4)
C24 0.037(5) 0.064(6) 0.024(5) 0.007(5) -0.014(4) -0.019(5)
C25 0.029(5) 0.047(6) 0.044(6) -0.002(5) -0.006(4) -0.002(4)
C26 0.039(5) 0.035(5) 0.038(5) -0.022(4) 0.016(4) -0.008(4)
C27 0.038(5) 0.028(5) 0.041(5) -0.005(4) -0.012(4) -0.018(4)
C28 0.029(4) 0.025(5) 0.038(5) -0.010(4) 0.008(4) -0.018(4)
C29 0.041(5) 0.032(5) 0.027(5) -0.001(4) 0.006(4) -0.001(4)
C30 0.040(5) 0.010(4) 0.047(5) -0.006(4) 0.016(4) 0.000(4)
C31 0.039(5) 0.020(5) 0.038(5) -0.014(4) -0.002(4) -0.005(4)
C32 0.030(5) 0.035(5) 0.028(5) 0.001(4) 0.002(4) -0.010(4)
C33 0.043(5) 0.010(4) 0.060(6) -0.010(4) -0.010(4) -0.004(4)
C34 0.034(5) 0.024(4) 0.036(5) -0.010(4) -0.003(4) -0.013(4)
C35 0.033(5) 0.018(5) 0.054(6) -0.004(4) 0.002(4) -0.011(4)
C36 0.051(6) 0.035(5) 0.044(6) 0.014(4) 0.000(5) -0.019(5)
C37 0.077(7) 0.029(5) 0.024(5) 0.002(4) -0.001(5) -0.018(5)
C38 0.036(5) 0.035(5) 0.042(5) -0.007(4) -0.011(4) 0.004(4)
C39 0.031(5) 0.032(5) 0.040(5) -0.005(4) -0.002(4) -0.006(4)
C40 0.034(5) 0.028(5) 0.043(5) -0.005(4) -0.009(4) -0.010(4)
C41 0.030(5) 0.040(5) 0.042(5) -0.012(4) -0.016(4) -0.011(4)
C42 0.048(5) 0.027(5) 0.051(6) -0.011(4) -0.014(5) -0.014(4)
C43 0.071(7) 0.056(6) 0.035(5) 0.002(4) -0.025(5) -0.039(6)
C44 0.031(5) 0.043(5) 0.040(5) -0.004(4) -0.013(4) -0.017(4)
C45 0.040(5) 0.032(5) 0.025(5) -0.009(4) -0.001(4) -0.007(4)
C46 0.033(4) 0.031(5) 0.024(4) -0.010(4) 0.004(4) -0.014(4)
C47 0.027(5) 0.045(6) 0.034(5) -0.013(5) 0.003(4) -0.007(4)
C48 0.029(5) 0.037(6) 0.055(6) 0.003(5) 0.000(4) -0.002(4)
C49 0.047(5) 0.037(6) 0.053(6) -0.019(5) 0.015(5) -0.021(4)
C50 0.050(5) 0.035(5) 0.024(5) -0.008(4) 0.013(4) -0.007(4)
C51 0.033(5) 0.031(5) 0.025(5) 0.000(4) -0.001(4) -0.007(4)
F17 0.038(2) 0.041(3) 0.047(3) 0.007(2) -0.0026(19) -0.011(2)
F18 0.058(3) 0.090(4) 0.037(3) 0.015(2) -0.016(2) -0.024(3)
F19 0.067(3) 0.105(4) 0.051(3) -0.010(3) -0.009(2) -0.055(3)
F20 0.064(3) 0.048(3) 0.059(3) -0.010(2) -0.003(2) -0.034(2)
F21 0.048(3) 0.039(3) 0.059(3) 0.000(2) -0.002(2) -0.022(2)
F23 0.046(3) 0.064(3) 0.035(3) -0.017(2) -0.002(2) -0.012(2)
F24 0.051(3) 0.079(3) 0.046(3) 0.000(2) -0.005(2) -0.013(2)
F25 0.058(3) 0.060(3) 0.061(3) 0.004(2) -0.005(2) 0.015(2)
F26 0.063(3) 0.062(3) 0.065(3) -0.024(3) 0.003(2) -0.004(2)
F27 0.041(3) 0.061(3) 0.044(3) -0.017(2) -0.004(2) -0.007(2)
F29 0.063(3) 0.032(3) 0.040(3) 0.001(2) 0.021(2) -0.021(2)
F30 0.082(3) 0.032(3) 0.057(3) -0.006(2) 0.015(2) -0.016(2)
F31 0.058(3) 0.047(3) 0.040(3) -0.011(2) 0.021(2) -0.013(2)
F32 0.043(3) 0.046(3) 0.047(3) -0.001(2) 0.011(2) -0.017(2)
F33 0.057(3) 0.037(3) 0.042(3) -0.003(2) 0.012(2) -0.022(2)
F35 0.027(2) 0.052(3) 0.059(3) -0.003(2) 0.004(2) -0.012(2)
F36 0.076(3) 0.064(3) 0.043(3) 0.005(2) 0.009(2) -0.041(3)
F37 0.096(4) 0.051(3) 0.044(3) 0.010(2) -0.015(2) -0.022(3)
F38 0.045(3) 0.057(3) 0.067(3) 0.005(2) -0.009(2) 0.000(2)
F39 0.030(2) 0.051(3) 0.043(3) -0.004(2) 0.005(2) -0.011(2)
F41 0.040(3) 0.039(3) 0.062(3) -0.014(2) -0.004(2) -0.009(2)
F42 0.073(3) 0.051(3) 0.075(3) -0.036(3) -0.003(2) -0.018(3)
F43 0.071(3) 0.057(3) 0.058(3) -0.007(2) -0.018(2) -0.036(3)
F44 0.039(3) 0.058(3) 0.067(3) 0.005(2) -0.013(2) -0.027(2)
F45 0.032(2) 0.052(3) 0.068(3) -0.022(2) 0.006(2) -0.016(2)
F47 0.061(3) 0.038(3) 0.047(3) -0.007(2) -0.009(2) -0.017(2)
F48 0.070(3) 0.039(3) 0.073(3) 0.002(2) -0.019(3) -0.004(2)
F49 0.078(3) 0.031(3) 0.064(3) -0.022(2) 0.019(2) -0.009(2)
F50 0.085(3) 0.054(3) 0.041(3) -0.020(2) 0.011(2) -0.034(2)
F51 0.075(3) 0.040(3) 0.036(3) -0.009(2) -0.009(2) -0.021(2)

loop_
_atom_type_symbol
_atom_type_description
_atom_type_scat_dispersion_real
_atom_type_scat_dispersion_imag
_atom_type_scat_source
C C 0.0033 0.0016 'International Tables Vol C Tables 4.2.6.8 and 6.1.1.4'
H H 0.0000 0.0000 'International Tables Vol C Tables 4.2.6.8 and 6.1.1.4'
B B 0.0013 0.0007 'International Tables Vol C Tables 4.2.6.8 and 6.1.1.4'
F F 0.0171 0.0103 'International Tables Vol C Tables 4.2.6.8 and 6.1.1.4'
O O 0.0106 0.0060 'International Tables Vol C Tables 4.2.6.8 and 6.1.1.4'

loop_
_geom_angle_atom_site_label_1
_geom_angle_atom_site_label_2
_geom_angle_atom_site_label_3
_geom_angle
_geom_angle_site_symmetry_1
_geom_angle_site_symmetry_3
_geom_angle_publ_flag
O1 B1 C22 102.3(5) . . ?
O1 B1 C16 105.2(5) . . ?
C22 B1 C16 116.9(6) . . ?
O1 B1 C28 110.7(5) . . ?
C22 B1 C28 116.8(6) . . ?
C16 B1 C28 104.4(5) . . ?
O2 B2 C46 102.7(6) . . ?
O2 B2 C40 107.3(6) . . ?
C46 B2 C40 116.4(6) . . ?
O2 B2 C34 113.3(5) . . ?
C46 B2 C34 113.2(6) . . ?
C40 B2 C34 104.2(6) . . ?
C15 C1 C2 134.9(7) . . ?
C1 C2 C7 124.7(7) . . ?
C1 C2 C3 114.5(7) . . ?
C7 C2 C3 120.8(7) . . ?
C4 C3 C2 120.5(7) . . ?
C3 C4 C5 118.8(8) . . ?
C6 C5 C4 122.9(8) . . ?
C5 C6 C7 119.5(8) . . ?
C2 C7 C8 127.7(7) . . ?
C2 C7 C6 117.4(7) . . ?
C8 C7 C6 114.9(7) . . ?
C9 C8 C7 128.7(7) . . ?
C8 C9 C10 133.5(7) . . ?
C11 C10 C9 117.2(7) . . ?
C11 C10 C15 118.3(7) . . ?
C9 C10 C15 124.4(7) . . ?
C12 C11 C10 122.0(7) . . ?
C11 C12 C13 119.2(7) . . ?
C14 C13 C12 121.7(7) . . ?
C13 C14 C15 120.7(8) . . ?
C1 C15 C10 125.8(7) . . ?
C1 C15 C14 116.2(7) . . ?
C10 C15 C14 118.0(7) . . ?
C17 C16 C21 111.4(6) . . ?
C17 C16 B1 122.3(6) . . ?
C21 C16 B1 126.3(6) . . ?
C16 C17 F17 118.9(6) . . ?
C16 C17 C18 127.2(7) . . ?
F17 C17 C18 113.9(7) . . ?
F18 C18 C17 120.5(7) . . ?
F18 C18 C19 123.2(7) . . ?
C17 C18 C19 116.3(7) . . ?
C20 C19 F19 123.0(8) . . ?
C20 C19 C18 119.3(7) . . ?
F19 C19 C18 117.7(7) . . ?
C19 C20 F20 117.9(7) . . ?
C19 C20 C21 121.1(7) . . ?
F20 C20 C21 121.0(7) . . ?
F21 C21 C20 115.3(7) . . ?
F21 C21 C16 120.0(6) . . ?
C20 C21 C16 124.6(7) . . ?
C23 C22 C27 113.4(6) . . ?
C23 C22 B1 126.6(7) . . ?
C27 C22 B1 119.8(7) . . ?
C22 C23 C24 125.4(7) . . ?
C22 C23 F23 120.3(7) . . ?
C24 C23 F23 114.3(7) . . ?
C23 C24 F24 122.0(8) . . ?
C23 C24 C25 118.4(7) . . ?
F24 C24 C25 119.5(7) . . ?
C26 C25 F25 121.7(7) . . ?
C26 C25 C24 118.8(7) . . ?
F25 C25 C24 119.5(7) . . ?
C27 C26 C25 120.6(7) . . ?
C27 C26 F26 121.2(7) . . ?
C25 C26 F26 118.2(7) . . ?
C26 C27 F27 116.4(7) . . ?
C26 C27 C22 123.3(7) . . ?
F27 C27 C22 120.3(7) . . ?
C33 C28 C29 111.5(6) . . ?
C33 C28 B1 119.7(6) . . ?
C29 C28 B1 128.6(6) . . ?
C30 C29 F29 115.0(6) . . ?
C30 C29 C28 124.8(7) . . ?
F29 C29 C28 120.2(6) . . ?
F30 C30 C31 119.0(6) . . ?
F30 C30 C29 121.7(7) . . ?
C31 C30 C29 119.2(7) . . ?
C32 C31 C30 120.2(7) . . ?
C32 C31 F31 120.0(7) . . ?
C30 C31 F31 119.8(6) . . ?
C31 C32 F32 120.6(7) . . ?
C31 C32 C33 118.0(7) . . ?
F32 C32 C33 121.4(7) . . ?
C32 C33 C28 126.3(6) . . ?
C32 C33 F33 116.2(7) . . ?
C28 C33 F33 117.5(6) . . ?
C39 C34 C35 112.3(6) . . ?
C39 C34 B2 126.7(7) . . ?
C35 C34 B2 120.7(6) . . ?
C36 C35 F35 118.5(7) . . ?
C36 C35 C34 123.6(7) . . ?
F35 C35 C34 117.9(6) . . ?
C35 C36 C37 121.8(7) . . ?
C35 C36 F36 120.6(7) . . ?
C37 C36 F36 117.6(7) . . ?
C36 C37 F37 123.3(7) . . ?
C36 C37 C38 118.2(7) . . ?
F37 C37 C38 118.5(7) . . ?
F38 C38 C39 122.6(7) . . ?
F38 C38 C37 120.3(7) . . ?
C39 C38 C37 117.0(6) . . ?
C34 C39 C38 127.1(7) . . ?
C34 C39 F39 120.4(6) . . ?
C38 C39 F39 112.5(6) . . ?
C41 C40 C45 112.1(6) . . ?
C41 C40 B2 120.0(6) . . ?
C45 C40 B2 128.0(6) . . ?
F41 C41 C42 115.4(7) . . ?
F41 C41 C40 119.4(6) . . ?
C42 C41 C40 125.2(7) . . ?
F42 C42 C43 120.5(7) . . ?
F42 C42 C41 120.9(7) . . ?
C43 C42 C41 118.7(7) . . ?
F43 C43 C44 119.6(8) . . ?
F43 C43 C42 120.7(8) . . ?
C44 C43 C42 119.7(7) . . ?
F44 C44 C43 119.8(7) . . ?
F44 C44 C45 121.3(7) . . ?
C43 C44 C45 118.9(7) . . ?
F45 C45 C44 115.5(6) . . ?
F45 C45 C40 119.1(6) . . ?
C44 C45 C40 125.4(7) . . ?
C51 C46 C47 112.5(6) . . ?
C51 C46 B2 127.2(6) . . ?
C47 C46 B2 120.1(6) . . ?
C48 C47 F47 116.8(7) . . ?
C48 C47 C46 124.8(7) . . ?
F47 C47 C46 118.4(6) . . ?
C47 C48 F48 120.7(8) . . ?
C47 C48 C49 119.1(7) . . ?
F48 C48 C49 120.2(7) . . ?
F49 C49 C50 122.4(7) . . ?
F49 C49 C48 119.1(7) . . ?
C50 C49 C48 118.5(7) . . ?
F50 C50 C51 123.2(7) . . ?
F50 C50 C49 117.1(7) . . ?
C51 C50 C49 119.7(7) . . ?
C46 C51 F51 120.5(6) . . ?
C46 C51 C50 125.3(7) . . ?
F51 C51 C50 114.0(7) . . ?

loop_
_geom_bond_atom_site_label_1
_geom_bond_atom_site_label_2
_geom_bond_distance
_geom_bond_site_symmetry_2
_geom_bond_publ_flag
B1 O1 1.561(7) . ?
B1 C22 1.604(9) . ?
B1 C16 1.616(9) . ?
B1 C28 1.641(9) . ?
B2 O2 1.487(8) . ?
B2 C46 1.610(8) . ?
B2 C40 1.631(9) . ?
B2 C34 1.645(9) . ?
C1 C15 1.379(8) . ?
C1 C2 1.393(8) . ?
C2 C7 1.403(8) . ?
C2 C3 1.404(8) . ?
C3 C4 1.366(8) . ?
C4 C5 1.379(10) . ?
C5 C6 1.364(9) . ?
C6 C7 1.425(9) . ?
C7 C8 1.414(8) . ?
C8 C9 1.331(8) . ?
C9 C10 1.407(8) . ?
C10 C11 1.391(8) . ?
C10 C15 1.419(8) . ?
C11 C12 1.352(8) . ?
C12 C13 1.391(8) . ?
C13 C14 1.324(8) . ?
C14 C15 1.423(8) . ?
C16 C17 1.357(7) . ?
C16 C21 1.378(8) . ?
C17 F17 1.380(6) . ?
C17 C18 1.384(8) . ?
C18 F18 1.332(7) . ?
C18 C19 1.388(8) . ?
C19 C20 1.321(8) . ?
C19 F19 1.332(7) . ?
C20 F20 1.344(7) . ?
C20 C21 1.358(8) . ?
C21 F21 1.354(7) . ?
C22 C23 1.342(8) . ?
C22 C27 1.372(8) . ?
C23 C24 1.348(8) . ?
C23 F23 1.367(7) . ?
C24 F24 1.350(6) . ?
C24 C25 1.357(8) . ?
C25 C26 1.341(8) . ?
C25 F25 1.356(7) . ?
C26 C27 1.337(8) . ?
C26 F26 1.357(6) . ?
C27 F27 1.351(6) . ?
C28 C33 1.368(8) . ?
C28 C29 1.368(8) . ?
C29 C30 1.348(7) . ?
C29 F29 1.368(6) . ?
C30 F30 1.340(6) . ?
C30 C31 1.344(8) . ?
C31 C32 1.335(8) . ?
C31 F31 1.353(6) . ?
C32 F32 1.341(6) . ?
C32 C33 1.349(8) . ?
C33 F33 1.369(6) . ?
C34 C39 1.342(8) . ?
C34 C35 1.405(8) . ?
C35 C36 1.331(8) . ?
C35 F35 1.333(6) . ?
C36 C37 1.331(8) . ?
C36 F36 1.339(7) . ?
C37 F37 1.342(7) . ?
C37 C38 1.411(8) . ?
C38 F38 1.345(6) . ?
C38 C39 1.354(8) . ?
C39 F39 1.384(6) . ?
C40 C41 1.370(8) . ?
C40 C45 1.379(8) . ?
C41 F41 1.347(6) . ?
C41 C42 1.368(8) . ?
C42 F42 1.346(7) . ?
C42 C43 1.359(8) . ?
C43 F43 1.340(7) . ?
C43 C44 1.352(8) . ?
C44 F44 1.341(6) . ?
C44 C45 1.358(8) . ?
C45 F45 1.353(6) . ?
C46 C51 1.346(7) . ?
C46 C47 1.399(8) . ?
C47 C48 1.345(8) . ?
C47 F47 1.355(7) . ?
C48 F48 1.349(7) . ?
C48 C49 1.368(8) . ?
C49 F49 1.346(7) . ?
C49 C50 1.361(8) . ?
C50 F50 1.342(7) . ?
C50 C51 1.355(8) . ?
C51 F51 1.353(6) . ?

loop_
_geom_hbond_atom_site_label_D
_geom_hbond_atom_site_label_H
_geom_hbond_atom_site_label_A
_geom_hbond_distance_DH
_geom_hbond_distance_HA
_geom_hbond_distance_DA
_geom_hbond_angle_DHA
_geom_hbond_site_symmetry_A
O2 H2B O1 0.97(6) 1.44(6) 2.402(5) 172(5) .

loop_
_geom_torsion_atom_site_label_1
_geom_torsion_atom_site_label_2
_geom_torsion_atom_site_label_3
_geom_torsion_atom_site_label_4
_geom_torsion
_geom_torsion_site_symmetry_1
_geom_torsion_site_symmetry_2
_geom_torsion_site_symmetry_3
_geom_torsion_site_symmetry_4
_geom_torsion_publ_flag
C15 C1 C2 C7 -2.7(12) . . . . ?
C15 C1 C2 C3 177.8(7) . . . . ?
C1 C2 C3 C4 179.1(6) . . . . ?
C7 C2 C3 C4 -0.4(10) . . . . ?
C2 C3 C4 C5 -1.9(11) . . . . ?
C3 C4 C5 C6 2.5(12) . . . . ?
C4 C5 C6 C7 -0.6(12) . . . . ?
C1 C2 C7 C8 3.7(11) . . . . ?
C3 C2 C7 C8 -176.8(6) . . . . ?
C1 C2 C7 C6 -177.3(6) . . . . ?
C3 C2 C7 C6 2.2(10) . . . . ?
C5 C6 C7 C2 -1.7(10) . . . . ?
C5 C6 C7 C8 177.4(7) . . . . ?
C2 C7 C8 C9 1.1(12) . . . . ?
C6 C7 C8 C9 -177.9(7) . . . . ?
C7 C8 C9 C10 -2.6(13) . . . . ?
C8 C9 C10 C11 179.3(7) . . . . ?
C8 C9 C10 C15 -3.3(12) . . . . ?
C9 C10 C11 C12 176.2(6) . . . . ?
C15 C10 C11 C12 -1.4(10) . . . . ?
C10 C11 C12 C13 -0.5(11) . . . . ?
C11 C12 C13 C14 2.0(11) . . . . ?
C12 C13 C14 C15 -1.4(11) . . . . ?
C2 C1 C15 C10 -4.6(13) . . . . ?
C2 C1 C15 C14 178.7(7) . . . . ?
C11 C10 C15 C1 -174.7(6) . . . . ?
C9 C10 C15 C1 7.9(11) . . . . ?
C11 C10 C15 C14 2.0(9) . . . . ?
C9 C10 C15 C14 -175.4(6) . . . . ?
C13 C14 C15 C1 176.4(6) . . . . ?
C13 C14 C15 C10 -0.6(10) . . . . ?
O1 B1 C16 C17 -44.1(8) . . . . ?
C22 B1 C16 C17 -156.8(6) . . . . ?
C28 B1 C16 C17 72.5(7) . . . . ?
O1 B1 C16 C21 137.4(6) . . . . ?
C22 B1 C16 C21 24.7(9) . . . . ?
C28 B1 C16 C21 -106.0(7) . . . . ?
C21 C16 C17 F17 178.6(5) . . . . ?
B1 C16 C17 F17 -0.2(9) . . . . ?
C21 C16 C17 C18 -1.0(10) . . . . ?
B1 C16 C17 C18 -179.7(7) . . . . ?
C16 C17 C18 F18 -176.3(6) . . . . ?
F17 C17 C18 F18 4.1(9) . . . . ?
C16 C17 C18 C19 3.1(11) . . . . ?
F17 C17 C18 C19 -176.5(6) . . . . ?
F18 C18 C19 C20 177.1(6) . . . . ?
C17 C18 C19 C20 -2.2(10) . . . . ?
F18 C18 C19 F19 -1.8(10) . . . . ?
C17 C18 C19 F19 178.9(6) . . . . ?
F19 C19 C20 F20 -0.6(10) . . . . ?
C18 C19 C20 F20 -179.4(6) . . . . ?
F19 C19 C20 C21 178.5(6) . . . . ?
C18 C19 C20 C21 -0.3(11) . . . . ?
C19 C20 C21 F21 179.7(6) . . . . ?
F20 C20 C21 F21 -1.2(9) . . . . ?
C19 C20 C21 C16 2.6(11) . . . . ?
F20 C20 C21 C16 -178.3(6) . . . . ?
C17 C16 C21 F21 -178.8(6) . . . . ?
B1 C16 C21 F21 -0.2(10) . . . . ?
C17 C16 C21 C20 -1.9(9) . . . . ?
B1 C16 C21 C20 176.7(7) . . . . ?
O1 B1 C22 C23 105.9(7) . . . . ?
C16 B1 C22 C23 -139.8(7) . . . . ?
C28 B1 C22 C23 -15.2(9) . . . . ?
O1 B1 C22 C27 -68.7(7) . . . . ?
C16 B1 C22 C27 45.6(8) . . . . ?
C28 B1 C22 C27 170.2(6) . . . . ?
C27 C22 C23 C24 -3.2(10) . . . . ?
B1 C22 C23 C24 -178.1(6) . . . . ?
C27 C22 C23 F23 179.1(5) . . . . ?
B1 C22 C23 F23 4.2(10) . . . . ?
C22 C23 C24 F24 179.2(6) . . . . ?
F23 C23 C24 F24 -3.0(9) . . . . ?
C22 C23 C24 C25 1.3(11) . . . . ?
F23 C23 C24 C25 179.1(6) . . . . ?
C23 C24 C25 C26 0.3(10) . . . . ?
F24 C24 C25 C26 -177.7(6) . . . . ?
C23 C24 C25 F25 179.4(6) . . . . ?
F24 C24 C25 F25 1.4(10) . . . . ?
F25 C25 C26 C27 -178.6(6) . . . . ?
C24 C25 C26 C27 0.5(11) . . . . ?
F25 C25 C26 F26 0.3(10) . . . . ?
C24 C25 C26 F26 179.4(6) . . . . ?
C25 C26 C27 F27 177.4(6) . . . . ?
F26 C26 C27 F27 -1.5(9) . . . . ?
C25 C26 C27 C22 -2.7(11) . . . . ?
F26 C26 C27 C22 178.3(6) . . . . ?
C23 C22 C27 C26 3.9(10) . . . . ?
B1 C22 C27 C26 179.2(6) . . . . ?
C23 C22 C27 F27 -176.3(5) . . . . ?
B1 C22 C27 F27 -1.0(9) . . . . ?
O1 B1 C28 C33 -179.3(6) . . . . ?
C22 B1 C28 C33 -62.8(8) . . . . ?
C16 B1 C28 C33 68.0(8) . . . . ?
O1 B1 C28 C29 7.3(9) . . . . ?
C22 B1 C28 C29 123.8(7) . . . . ?
C16 B1 C28 C29 -105.5(7) . . . . ?
C33 C28 C29 C30 1.1(10) . . . . ?
B1 C28 C29 C30 175.0(7) . . . . ?
C33 C28 C29 F29 -177.9(5) . . . . ?
B1 C28 C29 F29 -4.0(10) . . . . ?
F29 C29 C30 F30 -2.0(10) . . . . ?
C28 C29 C30 F30 179.0(6) . . . . ?
F29 C29 C30 C31 179.2(6) . . . . ?
C28 C29 C30 C31 0.2(11) . . . . ?
F30 C30 C31 C32 -178.8(6) . . . . ?
C29 C30 C31 C32 0.0(11) . . . . ?
F30 C30 C31 F31 1.6(10) . . . . ?
C29 C30 C31 F31 -179.6(6) . . . . ?
C30 C31 C32 F32 -179.3(6) . . . . ?
F31 C31 C32 F32 0.3(10) . . . . ?
C30 C31 C32 C33 -1.6(10) . . . . ?
F31 C31 C32 C33 178.0(6) . . . . ?
C31 C32 C33 C28 3.3(11) . . . . ?
F32 C32 C33 C28 -179.0(6) . . . . ?
C31 C32 C33 F33 180.0(5) . . . . ?
F32 C32 C33 F33 -2.3(9) . . . . ?
C29 C28 C33 C32 -2.9(10) . . . . ?
B1 C28 C33 C32 -177.4(6) . . . . ?
C29 C28 C33 F33 -179.5(5) . . . . ?
B1 C28 C33 F33 6.0(9) . . . . ?
O2 B2 C34 C39 2.1(9) . . . . ?
C46 B2 C34 C39 118.5(7) . . . . ?
C40 B2 C34 C39 -114.1(7) . . . . ?
O2 B2 C34 C35 175.8(6) . . . . ?
C46 B2 C34 C35 -67.9(8) . . . . ?
C40 B2 C34 C35 59.5(8) . . . . ?
C39 C34 C35 C36 -1.7(10) . . . . ?
B2 C34 C35 C36 -176.2(7) . . . . ?
C39 C34 C35 F35 -179.0(6) . . . . ?
B2 C34 C35 F35 6.5(9) . . . . ?
F35 C35 C36 C37 179.7(6) . . . . ?
C34 C35 C36 C37 2.4(12) . . . . ?
F35 C35 C36 F36 -3.4(10) . . . . ?
C34 C35 C36 F36 179.3(6) . . . . ?
C35 C36 C37 F37 177.6(7) . . . . ?
F36 C36 C37 F37 0.6(11) . . . . ?
C35 C36 C37 C38 -1.9(11) . . . . ?
F36 C36 C37 C38 -178.9(6) . . . . ?
C36 C37 C38 F38 -178.9(6) . . . . ?
F37 C37 C38 F38 1.6(10) . . . . ?
C36 C37 C38 C39 0.8(10) . . . . ?
F37 C37 C38 C39 -178.7(6) . . . . ?
C35 C34 C39 C38 0.7(10) . . . . ?
B2 C34 C39 C38 174.7(7) . . . . ?
C35 C34 C39 F39 178.8(5) . . . . ?
B2 C34 C39 F39 -7.2(10) . . . . ?
F38 C38 C39 C34 179.4(6) . . . . ?
C37 C38 C39 C34 -0.3(11) . . . . ?
F38 C38 C39 F39 1.2(9) . . . . ?
C37 C38 C39 F39 -178.5(6) . . . . ?
O2 B2 C40 C41 -46.2(8) . . . . ?
C46 B2 C40 C41 -160.4(6) . . . . ?
C34 B2 C40 C41 74.2(8) . . . . ?
O2 B2 C40 C45 133.3(7) . . . . ?
C46 B2 C40 C45 19.0(11) . . . . ?
C34 B2 C40 C45 -106.4(8) . . . . ?
C45 C40 C41 F41 176.4(5) . . . . ?
B2 C40 C41 F41 -4.1(10) . . . . ?
C45 C40 C41 C42 -2.8(10) . . . . ?
B2 C40 C41 C42 176.7(7) . . . . ?
F41 C41 C42 F42 1.8(10) . . . . ?
C40 C41 C42 F42 -179.0(6) . . . . ?
F41 C41 C42 C43 -177.7(6) . . . . ?
C40 C41 C42 C43 1.5(11) . . . . ?
F42 C42 C43 F43 2.7(10) . . . . ?
C41 C42 C43 F43 -177.8(6) . . . . ?
F42 C42 C43 C44 -177.6(6) . . . . ?
C41 C42 C43 C44 1.9(11) . . . . ?
F43 C43 C44 F44 -1.9(10) . . . . ?
C42 C43 C44 F44 178.3(6) . . . . ?
F43 C43 C44 C45 176.1(6) . . . . ?
C42 C43 C44 C45 -3.7(11) . . . . ?
F44 C44 C45 F45 0.9(9) . . . . ?
C43 C44 C45 F45 -177.1(6) . . . . ?
F44 C44 C45 C40 -179.7(6) . . . . ?
C43 C44 C45 C40 2.3(11) . . . . ?
C41 C40 C45 F45 -179.8(5) . . . . ?
B2 C40 C45 F45 0.7(10) . . . . ?
C41 C40 C45 C44 0.9(10) . . . . ?
B2 C40 C45 C44 -178.6(7) . . . . ?
O2 B2 C46 C51 108.1(7) . . . . ?
C40 B2 C46 C51 -135.1(7) . . . . ?
C34 B2 C46 C51 -14.4(9) . . . . ?
O2 B2 C46 C47 -68.1(7) . . . . ?
C40 B2 C46 C47 48.7(9) . . . . ?
C34 B2 C46 C47 169.5(6) . . . . ?
C51 C46 C47 C48 2.5(10) . . . . ?
B2 C46 C47 C48 179.2(6) . . . . ?
C51 C46 C47 F47 -179.6(5) . . . . ?
B2 C46 C47 F47 -2.9(9) . . . . ?
F47 C47 C48 F48 -0.3(10) . . . . ?
C46 C47 C48 F48 177.7(6) . . . . ?
F47 C47 C48 C49 178.5(6) . . . . ?
C46 C47 C48 C49 -3.5(11) . . . . ?
C47 C48 C49 F49 -179.0(6) . . . . ?
F48 C48 C49 F49 -0.2(10) . . . . ?
C47 C48 C49 C50 0.1(10) . . . . ?
F48 C48 C49 C50 178.9(6) . . . . ?
F49 C49 C50 F50 1.8(10) . . . . ?
C48 C49 C50 F50 -177.3(6) . . . . ?
F49 C49 C50 C51 -176.9(6) . . . . ?
C48 C49 C50 C51 4.0(10) . . . . ?
C47 C46 C51 F51 175.8(5) . . . . ?
B2 C46 C51 F51 -0.6(10) . . . . ?
C47 C46 C51 C50 2.0(10) . . . . ?
B2 C46 C51 C50 -174.4(6) . . . . ?
F50 C50 C51 C46 176.1(6) . . . . ?
C49 C50 C51 C46 -5.3(11) . . . . ?
F50 C50 C51 F51 1.9(9) . . . . ?
C49 C50 C51 F51 -179.5(6) . . . . ?
